data_4329863
loop_
_publ_author_name
'Alasdair P. M. Robertson'
'Mairi F. Haddow'
'Ian Manners'

_publ_section_title
;
 Synthesis and the Thermal and Catalytic Dehydrogenation Reactions of
 Amine-Thioboranes
;
_journal_name_full 'Inorganic Chemistry'
_journal_page_first 8254
_journal_page_last 8264
_journal_paper_doi 10.1021/ic3008188
_journal_volume 51
_journal_year 2012
_chemical_formula_moiety 'C12 H22 B N S'
_chemical_formula_sum 'C12 H22 B N S'
_chemical_formula_weight 223.18
_chemical_name_systematic
; 
 ? 
;
_space_group_IT_number 14
_symmetry_cell_setting monoclinic
_symmetry_space_group_name_Hall '-P 2yn'
_symmetry_space_group_name_H-M 'P 1 21/n 1'
_atom_sites_solution_hydrogens geom
_atom_sites_solution_primary direct
_atom_sites_solution_secondary difmap
_audit_creation_method SHELXL-97
_cell_angle_alpha 90.00
_cell_angle_beta 98.082(2)
_cell_angle_gamma 90.00
_cell_formula_units_Z 4
_cell_length_a 8.5529(3)
_cell_length_b 11.7358(4)
_cell_length_c 13.6040(4)
_cell_measurement_reflns_used 5802
_cell_measurement_temperature 100(2)
_cell_measurement_theta_max 27.48
_cell_measurement_theta_min 2.30
_cell_volume 1351.94(8)
_computing_cell_refinement 'Bruker Apex II'
_computing_data_collection 'Bruker Apex II'
_computing_data_reduction 'Bruker SAINT'
_computing_molecular_graphics 'Bruker ShelXTL'
_computing_publication_material 'Bruker ShelXTL'
_computing_structure_refinement 'SHELXL-97 (Sheldrick, 2008)'
_computing_structure_solution 'SHELXS-97 (Sheldrick, 2008)'
_diffrn_ambient_temperature 100(2)
_diffrn_measured_fraction_theta_full 0.998
_diffrn_measured_fraction_theta_max 0.998
_diffrn_measurement_device_type 'CCD area detector'
_diffrn_measurement_method 'phi and omega scans'
_diffrn_radiation_monochromator graphite
_diffrn_radiation_source 'fine-focus sealed tube'
_diffrn_radiation_type MoK\a
_diffrn_radiation_wavelength 0.71073
_diffrn_reflns_av_R_equivalents 0.0303
_diffrn_reflns_av_sigmaI/netI 0.0273
_diffrn_reflns_limit_h_max 10
_diffrn_reflns_limit_h_min -11
_diffrn_reflns_limit_k_max 14
_diffrn_reflns_limit_k_min -15
_diffrn_reflns_limit_l_max 17
_diffrn_reflns_limit_l_min -17
_diffrn_reflns_number 12187
_diffrn_reflns_theta_full 27.49
_diffrn_reflns_theta_max 27.49
_diffrn_reflns_theta_min 2.30
_exptl_absorpt_coefficient_mu 0.210
_exptl_absorpt_correction_T_max 0.7456
_exptl_absorpt_correction_T_min 0.6070
_exptl_absorpt_correction_type multi-scan
_exptl_absorpt_process_details SADABS-2008/1
_exptl_crystal_colour colourless
_exptl_crystal_density_diffrn 1.096
_exptl_crystal_description block
_exptl_crystal_F_000 488
_exptl_crystal_size_max 0.48
_exptl_crystal_size_mid 0.17
_exptl_crystal_size_min 0.17
_refine_diff_density_max 0.294
_refine_diff_density_min -0.204
_refine_diff_density_rms 0.042
_refine_ls_extinction_method none
_refine_ls_goodness_of_fit_ref 1.052
_refine_ls_hydrogen_treatment mixed
_refine_ls_matrix_type full
_refine_ls_number_parameters 149
_refine_ls_number_reflns 3092
_refine_ls_number_restraints 0
_refine_ls_restrained_S_all 1.052
_refine_ls_R_factor_all 0.0361
_refine_ls_R_factor_gt 0.0314
_refine_ls_shift/su_max 0.002
_refine_ls_shift/su_mean 0.000
_refine_ls_structure_factor_coef Fsqd
_refine_ls_weighting_details 'calc w=1/[\s^2^(Fo^2^)+(0.0407P)^2^+0.4327P] where P=(Fo^2^+2Fc^2^)/3'
_refine_ls_weighting_scheme calc
_refine_ls_wR_factor_gt 0.0818
_refine_ls_wR_factor_ref 0.0850
_reflns_number_gt 2766
_reflns_number_total 3092
_reflns_threshold_expression >2sigma(I)
_cod_data_source_file ic3008188_si_002_08.cif
_cod_data_source_block iPr2NHBH2SPh
_cod_database_code 4329863

loop_
_symmetry_equiv_pos_as_xyz
'x, y, z'
'-x+1/2, y+1/2, -z+1/2'
'-x, -y, -z'
'x-1/2, -y-1/2, z-1/2'

loop_
_atom_site_label
_atom_site_type_symbol
_atom_site_fract_x
_atom_site_fract_y
_atom_site_fract_z
_atom_site_U_iso_or_equiv
_atom_site_adp_type
_atom_site_occupancy
_atom_site_symmetry_multiplicity
_atom_site_calc_flag
_atom_site_refinement_flags
S1 S 1.12531(3) 0.57159(2) 0.402363(19) 0.01722(9) Uani 1 1 d .
N1 N 0.78977(11) 0.61829(8) 0.39610(7) 0.01568(19) Uani 1 1 d .
H1 H 0.8037(17) 0.5636(12) 0.4415(11) 0.019 Uiso 1 1 d .
B1 B 0.91953(16) 0.58493(12) 0.32432(9) 0.0191(3) Uani 1 1 d .
H1A H 0.9236(17) 0.6487(12) 0.2658(10) 0.023 Uiso 1 1 d .
H1B H 0.8901(17) 0.4985(12) 0.2962(10) 0.023 Uiso 1 1 d .
C1 C 1.20618(13) 0.71181(10) 0.40724(8) 0.0168(2) Uani 1 1 d .
C2 C 1.23067(14) 0.76870(11) 0.32052(8) 0.0217(2) Uani 1 1 d .
H2 H 1.2022 0.7331 0.2579 0.026 Uiso 1 1 calc R
C3 C 1.29652(15) 0.87737(11) 0.32543(10) 0.0270(3) Uani 1 1 d .
H3 H 1.3127 0.9156 0.2661 0.032 Uiso 1 1 calc R
C4 C 1.33867(15) 0.93025(11) 0.41677(11) 0.0271(3) Uani 1 1 d .
H4 H 1.3834 1.0045 0.4199 0.033 Uiso 1 1 calc R
C5 C 1.31523(14) 0.87438(11) 0.50345(9) 0.0247(3) Uani 1 1 d .
H5 H 1.3441 0.9103 0.5659 0.030 Uiso 1 1 calc R
C6 C 1.24937(14) 0.76565(10) 0.49886(8) 0.0196(2) Uani 1 1 d .
H6 H 1.2336 0.7277 0.5584 0.023 Uiso 1 1 calc R
C7 C 0.82347(14) 0.72857(10) 0.45356(8) 0.0188(2) Uani 1 1 d .
H7 H 0.9378 0.7270 0.4820 0.023 Uiso 1 1 calc R
C8 C 0.7991(2) 0.83363(11) 0.38784(11) 0.0358(3) Uani 1 1 d .
H8A H 0.8584 0.8252 0.3317 0.054 Uiso 1 1 calc R
H8B H 0.8366 0.9012 0.4265 0.054 Uiso 1 1 calc R
H8C H 0.6865 0.8422 0.3630 0.054 Uiso 1 1 calc R
C9 C 0.73038(14) 0.73574(10) 0.54116(8) 0.0215(2) Uani 1 1 d .
H9A H 0.7678 0.8009 0.5830 0.032 Uiso 1 1 calc R
H9B H 0.7457 0.6655 0.5803 0.032 Uiso 1 1 calc R
H9C H 0.6179 0.7454 0.5164 0.032 Uiso 1 1 calc R
C10 C 0.61822(14) 0.60532(11) 0.34821(8) 0.0217(2) Uani 1 1 d .
H10 H 0.5524 0.6571 0.3840 0.026 Uiso 1 1 calc R
C11 C 0.59084(16) 0.63805(14) 0.23843(9) 0.0333(3) Uani 1 1 d .
H11A H 0.6273 0.7163 0.2307 0.050 Uiso 1 1 calc R
H11B H 0.4779 0.6329 0.2133 0.050 Uiso 1 1 calc R
H11C H 0.6497 0.5860 0.2009 0.050 Uiso 1 1 calc R
C12 C 0.56447(15) 0.48367(12) 0.36295(9) 0.0282(3) Uani 1 1 d .
H12A H 0.4520 0.4765 0.3372 0.042 Uiso 1 1 calc R
H12B H 0.5812 0.4651 0.4339 0.042 Uiso 1 1 calc R
H12C H 0.6256 0.4311 0.3273 0.042 Uiso 1 1 calc R

loop_
_atom_site_aniso_label
_atom_site_aniso_U_11
_atom_site_aniso_U_22
_atom_site_aniso_U_33
_atom_site_aniso_U_23
_atom_site_aniso_U_13
_atom_site_aniso_U_12
S1 0.01526(15) 0.01518(15) 0.02172(15) -0.00049(10) 0.00441(10) 0.00116(10)
N1 0.0142(5) 0.0168(5) 0.0163(4) 0.0010(3) 0.0029(3) 0.0011(4)
B1 0.0158(6) 0.0242(7) 0.0179(5) -0.0030(5) 0.0049(5) 0.0009(5)
C1 0.0122(5) 0.0167(5) 0.0224(5) 0.0007(4) 0.0059(4) 0.0025(4)
C2 0.0178(6) 0.0266(6) 0.0215(5) 0.0032(4) 0.0046(4) -0.0001(5)
C3 0.0196(6) 0.0286(7) 0.0332(6) 0.0121(5) 0.0050(5) -0.0008(5)
C4 0.0179(6) 0.0185(6) 0.0446(7) 0.0035(5) 0.0030(5) -0.0023(5)
C5 0.0176(6) 0.0235(6) 0.0329(6) -0.0065(5) 0.0037(5) -0.0003(5)
C6 0.0163(6) 0.0218(6) 0.0214(5) -0.0004(4) 0.0054(4) 0.0010(4)
C7 0.0194(6) 0.0155(5) 0.0227(5) -0.0019(4) 0.0074(4) 0.0000(4)
C8 0.0564(10) 0.0194(6) 0.0361(7) 0.0055(5) 0.0228(7) 0.0048(6)
C9 0.0217(6) 0.0217(6) 0.0223(5) -0.0029(4) 0.0079(4) 0.0024(5)
C10 0.0134(5) 0.0311(6) 0.0201(5) -0.0012(5) 0.0010(4) 0.0036(5)
C11 0.0247(7) 0.0521(9) 0.0215(6) 0.0039(6) -0.0022(5) 0.0086(6)
C12 0.0181(6) 0.0370(7) 0.0293(6) -0.0058(5) 0.0024(5) -0.0071(5)

loop_
_atom_type_symbol
_atom_type_description
_atom_type_scat_dispersion_real
_atom_type_scat_dispersion_imag
_atom_type_scat_source
C C 0.0033 0.0016 'International Tables Vol C Tables 4.2.6.8 and 6.1.1.4'
H H 0.0000 0.0000 'International Tables Vol C Tables 4.2.6.8 and 6.1.1.4'
B B 0.0013 0.0007 'International Tables Vol C Tables 4.2.6.8 and 6.1.1.4'
N N 0.0061 0.0033 'International Tables Vol C Tables 4.2.6.8 and 6.1.1.4'
S S 0.1246 0.1234 'International Tables Vol C Tables 4.2.6.8 and 6.1.1.4'

loop_
_geom_angle_atom_site_label_1
_geom_angle_atom_site_label_2
_geom_angle_atom_site_label_3
_geom_angle
C1 S1 B1 105.35(6)
C7 N1 C10 113.96(9)
C7 N1 B1 114.72(9)
C10 N1 B1 114.57(8)
C7 N1 H1 105.1(9)
C10 N1 H1 104.6(9)
B1 N1 H1 102.0(9)
N1 B1 S1 109.63(7)
N1 B1 H1A 111.4(7)
S1 B1 H1A 109.6(7)
N1 B1 H1B 106.8(7)
S1 B1 H1B 105.2(7)
H1A B1 H1B 113.9(10)
C2 C1 C6 118.95(11)
C2 C1 S1 120.89(9)
C6 C1 S1 120.15(8)
C3 C2 C1 120.34(11)
C3 C2 H2 119.8
C1 C2 H2 119.8
C4 C3 C2 120.28(11)
C4 C3 H3 119.9
C2 C3 H3 119.9
C5 C4 C3 119.88(11)
C5 C4 H4 120.1
C3 C4 H4 120.1
C4 C5 C6 120.04(11)
C4 C5 H5 120.0
C6 C5 H5 120.0
C5 C6 C1 120.52(11)
C5 C6 H6 119.7
C1 C6 H6 119.7
N1 C7 C8 112.83(10)
N1 C7 C9 111.53(9)
C8 C7 C9 111.79(10)
N1 C7 H7 106.8
C8 C7 H7 106.8
C9 C7 H7 106.8
C7 C8 H8A 109.5
C7 C8 H8B 109.5
H8A C8 H8B 109.5
C7 C8 H8C 109.5
H8A C8 H8C 109.5
H8B C8 H8C 109.5
C7 C9 H9A 109.5
C7 C9 H9B 109.5
H9A C9 H9B 109.5
C7 C9 H9C 109.5
H9A C9 H9C 109.5
H9B C9 H9C 109.5
C12 C10 N1 109.10(10)
C12 C10 C11 110.92(11)
N1 C10 C11 113.46(10)
C12 C10 H10 107.7
N1 C10 H10 107.7
C11 C10 H10 107.7
C10 C11 H11A 109.5
C10 C11 H11B 109.5
H11A C11 H11B 109.5
C10 C11 H11C 109.5
H11A C11 H11C 109.5
H11B C11 H11C 109.5
C10 C12 H12A 109.5
C10 C12 H12B 109.5
H12A C12 H12B 109.5
C10 C12 H12C 109.5
H12A C12 H12C 109.5
H12B C12 H12C 109.5

loop_
_geom_bond_atom_site_label_1
_geom_bond_atom_site_label_2
_geom_bond_distance
S1 C1 1.7827(12)
S1 B1 1.9298(14)
N1 C7 1.5185(14)
N1 C10 1.5270(14)
N1 B1 1.6258(15)
N1 H1 0.886(14)
B1 H1A 1.097(14)
B1 H1B 1.100(14)
C1 C2 1.3968(15)
C1 C6 1.4000(16)
C2 C3 1.3920(18)
C2 H2 0.9500
C3 C4 1.3903(19)
C3 H3 0.9500
C4 C5 1.3880(18)
C4 H4 0.9500
C5 C6 1.3927(17)
C5 H5 0.9500
C6 H6 0.9500
C7 C8 1.5201(17)
C7 C9 1.5257(15)
C7 H7 1.0000
C8 H8A 0.9800
C8 H8B 0.9800
C8 H8C 0.9800
C9 H9A 0.9800
C9 H9B 0.9800
C9 H9C 0.9800
C10 C12 1.5217(19)
C10 C11 1.5278(16)
C10 H10 1.0000
C11 H11A 0.9800
C11 H11B 0.9800
C11 H11C 0.9800
C12 H12A 0.9800
C12 H12B 0.9800
C12 H12C 0.9800

loop_
_geom_torsion_atom_site_label_1
_geom_torsion_atom_site_label_2
_geom_torsion_atom_site_label_3
_geom_torsion_atom_site_label_4
_geom_torsion
C7 N1 B1 S1 58.50(11)
C10 N1 B1 S1 -166.90(8)
C1 S1 B1 N1 -87.51(9)
B1 S1 C1 C2 -60.63(10)
B1 S1 C1 C6 120.75(10)
C6 C1 C2 C3 -0.21(17)
S1 C1 C2 C3 -178.85(9)
C1 C2 C3 C4 0.06(19)
C2 C3 C4 C5 0.10(19)
C3 C4 C5 C6 -0.11(19)
C4 C5 C6 C1 -0.05(18)
C2 C1 C6 C5 0.21(17)
S1 C1 C6 C5 178.86(9)
C10 N1 C7 C8 -63.79(12)
B1 N1 C7 C8 71.08(13)
C10 N1 C7 C9 63.01(12)
B1 N1 C7 C9 -162.12(9)
C7 N1 C10 C12 -137.62(10)
B1 N1 C10 C12 87.44(11)
C7 N1 C10 C11 98.17(12)
B1 N1 C10 C11 -36.77(14)
